data_2231160
loop_
_publ_author_name
'Gao, Shan'
'Ng, Seik Weng'

_publ_section_title
;
 <i>trans</i>-Bis(acetato-\k<i>O</i>)diaquabis(2-aminopyrazine-\k<i>N</i>^4^)manganese(II)
 dihydrate
;
_journal_coeditor_code IM2304
_journal_issue 8
_journal_name_full 'Acta Crystallographica Section E'
_journal_page_first m1140
_journal_paper_doi 10.1107/S1600536811028583
_journal_volume 67
_journal_year 2011
_chemical_formula_iupac '[Mn (C2 H3 O2)2 (C4 H5 N3)2 (H2 O)2], 2H2 O'
_chemical_formula_moiety 'C12 H20 Mn N6 O6, 2(H2 O)'
_chemical_formula_sum 'C12 H24 Mn N6 O8'
_chemical_formula_weight 435.31
_chemical_name_systematic
;
<i>trans</i>-Bis(acetato-<i>\kO</i>)diaquabis(2-aminopyrazine-
\k<i>N</i>^4^)manganese(II) dihydrate
;
_space_group_IT_number 2
_symmetry_cell_setting triclinic
_symmetry_space_group_name_Hall '-P 1'
_symmetry_space_group_name_H-M 'P -1'
_atom_sites_solution_hydrogens geom
_atom_sites_solution_primary direct
_atom_sites_solution_secondary difmap
_audit_creation_method SHELXL-97
_cell_angle_alpha 100.866(3)
_cell_angle_beta 105.036(3)
_cell_angle_gamma 110.250(3)
_cell_formula_units_Z 1
_cell_length_a 7.0761(7)
_cell_length_b 8.5411(8)
_cell_length_c 9.5162(10)
_cell_measurement_reflns_used 3626
_cell_measurement_temperature 293(2)
_cell_measurement_theta_max 27.45
_cell_measurement_theta_min 3.28
_cell_volume 495.92(9)
_computing_cell_refinement 'RAPID-AUTO (Rigaku, 1998)'
_computing_data_collection 'RAPID-AUTO (Rigaku, 1998)'
_computing_data_reduction 'CrystalClear (Rigaku/MSC, 2002)'
_computing_molecular_graphics 'X-SEED (Barbour, 2001)'
_computing_publication_material 'publCIF (Westrip, 2010)'
_computing_structure_refinement 'SHELXL97 (Sheldrick, 2008)'
_computing_structure_solution 'SHELXS97 (Sheldrick, 2008)'
_diffrn_ambient_temperature 293(2)
_diffrn_measured_fraction_theta_full 0.992
_diffrn_measured_fraction_theta_max 0.992
_diffrn_measurement_device_type 'Rigaku R-AXIS RAPID IP'
_diffrn_measurement_method \w
_diffrn_radiation_monochromator graphite
_diffrn_radiation_source 'fine-focus sealed tube'
_diffrn_radiation_type MoK\a
_diffrn_radiation_wavelength 0.71073
_diffrn_reflns_av_R_equivalents 0.0330
_diffrn_reflns_av_sigmaI/netI 0.0456
_diffrn_reflns_limit_h_max 9
_diffrn_reflns_limit_h_min -8
_diffrn_reflns_limit_k_max 11
_diffrn_reflns_limit_k_min -11
_diffrn_reflns_limit_l_max 12
_diffrn_reflns_limit_l_min -12
_diffrn_reflns_number 4911
_diffrn_reflns_theta_full 27.45
_diffrn_reflns_theta_max 27.45
_diffrn_reflns_theta_min 3.28
_diffrn_standards_decay_% 0
_diffrn_standards_interval_count 0
_diffrn_standards_interval_time 0
_diffrn_standards_number 0
_exptl_absorpt_coefficient_mu 0.716
_exptl_absorpt_correction_T_max 0.9651
_exptl_absorpt_correction_T_min 0.9318
_exptl_absorpt_correction_type multi-scan
_exptl_absorpt_process_details '(ABSCOR; Higashi, 1995)'
_exptl_crystal_colour colorless
_exptl_crystal_density_diffrn 1.458
_exptl_crystal_density_method 'not measured'
_exptl_crystal_description prism
_exptl_crystal_F_000 227
_exptl_crystal_size_max 0.10
_exptl_crystal_size_mid 0.08
_exptl_crystal_size_min 0.05
_refine_diff_density_max 0.801
_refine_diff_density_min -1.009
_refine_ls_extinction_coef 0.021(8)
_refine_ls_extinction_expression Fc^*^=kFc[1+0.001xFc^2^\l^3^/sin(2\q)]^-1/4^
_refine_ls_extinction_method 'SHELXL97 (Sheldrick, 2008)'
_refine_ls_goodness_of_fit_ref 1.069
_refine_ls_hydrogen_treatment mixed
_refine_ls_matrix_type full
_refine_ls_number_parameters 148
_refine_ls_number_reflns 2249
_refine_ls_number_restraints 8
_refine_ls_restrained_S_all 1.067
_refine_ls_R_factor_all 0.0789
_refine_ls_R_factor_gt 0.0427
_refine_ls_shift/su_max 0.001
_refine_ls_shift/su_mean 0.001
_refine_ls_structure_factor_coef Fsqd
_refine_ls_weighting_details 'calc w=1/[\s^2^(Fo^2^)+(0.0633P)^2^+0.7384P] where P=(Fo^2^+2Fc^2^)/3'
_refine_ls_weighting_scheme calc
_refine_ls_wR_factor_gt 0.1023
_refine_ls_wR_factor_ref 0.1589
_reflns_number_gt 1558
_reflns_number_total 2249
_reflns_threshold_expression I>2\s(I)
_cod_data_source_file im2304.cif
_cod_data_source_block I
_cod_database_code 2231160
_cod_database_fobs_code 2231160

loop_
_symmetry_equiv_pos_as_xyz
'x, y, z'
'-x, -y, -z'

loop_
_atom_site_type_symbol
_atom_site_label
_atom_site_fract_x
_atom_site_fract_y
_atom_site_fract_z
_atom_site_U_iso_or_equiv
_atom_site_adp_type
_atom_site_calc_flag
_atom_site_refinement_flags
_atom_site_occupancy
_atom_site_symmetry_multiplicity
Mn Mn1 0.5000 0.5000 0.5000 0.0358(3) Uani d S 1 2
O O1 0.6700(4) 0.6113(3) 0.7465(3) 0.0413(6) Uani d . 1 1
O O2 0.9808(5) 0.5959(6) 0.7684(4) 0.0826(12) Uani d . 1 1
O O1W 0.7647(4) 0.4463(3) 0.4659(3) 0.0414(6) Uani d D 1 1
H H11 0.858(6) 0.503(5) 0.553(3) 0.082(18) Uiso d D 1 1
H H12 0.763(8) 0.346(3) 0.440(5) 0.09(2) Uiso d D 1 1
O O2W 0.4054(5) 0.6764(5) -0.0904(4) 0.0719(10) Uani d D 1 1
H H21 0.470(6) 0.649(7) -0.147(4) 0.085(18) Uiso d D 1 1
H H22 0.273(2) 0.636(6) -0.141(4) 0.084(18) Uiso d D 1 1
N N1 0.6498(5) 0.7758(4) 0.4722(3) 0.0406(7) Uani d . 1 1
N N2 0.7601(5) 1.1077(4) 0.4338(4) 0.0464(8) Uani d . 1 1
N N3 0.6301(9) 0.9802(5) 0.1732(4) 0.0738(13) Uani d D 1 1
H H31 0.562(9) 0.888(5) 0.091(4) 0.111 Uiso d D 1 1
H H32 0.654(10) 1.085(4) 0.163(7) 0.111 Uiso d D 1 1
C C1 0.7478(6) 0.9231(5) 0.5927(4) 0.0465(9) Uani d . 1 1
H H1 0.7803 0.9147 0.6914 0.056 Uiso calc R 1 1
C C2 0.7999(7) 1.0845(5) 0.5717(4) 0.0476(9) Uani d . 1 1
H H2 0.8665 1.1830 0.6576 0.057 Uiso calc R 1 1
C C3 0.6692(7) 0.9628(5) 0.3141(4) 0.0448(9) Uani d . 1 1
C C4 0.6154(6) 0.7964(5) 0.3351(4) 0.0408(8) Uani d . 1 1
H H4 0.5537 0.6977 0.2497 0.049 Uiso calc R 1 1
C C5 0.8583(6) 0.6370(5) 0.8229(4) 0.0428(8) Uani d . 1 1
C C6 0.9380(8) 0.7229(7) 0.9942(5) 0.0659(13) Uani d . 1 1
H H6A 1.0903 0.7569 1.0363 0.099 Uiso calc R 1 1
H H6B 0.8658 0.6414 1.0402 0.099 Uiso calc R 1 1
H H6C 0.9085 0.8248 1.0145 0.099 Uiso calc R 1 1

loop_
_atom_site_aniso_label
_atom_site_aniso_U_11
_atom_site_aniso_U_22
_atom_site_aniso_U_33
_atom_site_aniso_U_12
_atom_site_aniso_U_13
_atom_site_aniso_U_23
Mn1 0.0395(5) 0.0376(4) 0.0301(4) 0.0194(3) 0.0089(3) 0.0084(3)
O1 0.0417(14) 0.0507(15) 0.0297(12) 0.0216(12) 0.0082(10) 0.0099(11)
O2 0.0530(19) 0.146(3) 0.0437(17) 0.054(2) 0.0102(14) 0.0016(19)
O1W 0.0385(14) 0.0421(15) 0.0414(15) 0.0189(11) 0.0122(12) 0.0067(12)
O2W 0.0502(19) 0.097(3) 0.0474(18) 0.0277(19) 0.0103(15) -0.0094(17)
N1 0.0447(17) 0.0347(15) 0.0428(17) 0.0181(13) 0.0142(14) 0.0116(13)
N2 0.057(2) 0.0371(16) 0.0435(17) 0.0194(14) 0.0172(15) 0.0115(14)
N3 0.124(4) 0.048(2) 0.042(2) 0.030(2) 0.022(2) 0.0184(17)
C1 0.054(2) 0.045(2) 0.0352(19) 0.0192(17) 0.0118(16) 0.0099(16)
C2 0.055(2) 0.0359(19) 0.041(2) 0.0151(17) 0.0117(17) 0.0050(16)
C3 0.055(2) 0.042(2) 0.0385(19) 0.0226(17) 0.0156(17) 0.0115(16)
C4 0.047(2) 0.0354(18) 0.0382(19) 0.0155(15) 0.0159(16) 0.0093(15)
C5 0.045(2) 0.044(2) 0.0321(18) 0.0159(16) 0.0069(15) 0.0099(15)
C6 0.059(3) 0.094(4) 0.033(2) 0.034(3) 0.0049(19) 0.005(2)

loop_
_atom_type_symbol
_atom_type_description
_atom_type_scat_dispersion_real
_atom_type_scat_dispersion_imag
_atom_type_scat_source
C C 0.0033 0.0016 'International Tables Vol C Tables 4.2.6.8 and 6.1.1.4'
H H 0.0000 0.0000 'International Tables Vol C Tables 4.2.6.8 and 6.1.1.4'
N N 0.0061 0.0033 'International Tables Vol C Tables 4.2.6.8 and 6.1.1.4'
O O 0.0106 0.0060 'International Tables Vol C Tables 4.2.6.8 and 6.1.1.4'
Mn Mn 0.3368 0.7283 'International Tables Vol C Tables 4.2.6.8 and 6.1.1.4'

loop_
_geom_angle_atom_site_label_1
_geom_angle_atom_site_label_2
_geom_angle_atom_site_label_3
_geom_angle_site_symmetry_1
_geom_angle_site_symmetry_3
_geom_angle
O1W Mn1 O1W 2_666 . 180.0000(10)
O1W Mn1 O1 2_666 2_666 91.79(10)
O1W Mn1 O1 . 2_666 88.21(9)
O1W Mn1 O1 2_666 . 88.21(10)
O1W Mn1 O1 . . 91.79(10)
O1 Mn1 O1 2_666 . 180.0000(10)
O1W Mn1 N1 2_666 2_666 90.34(10)
O1W Mn1 N1 . 2_666 89.66(10)
O1 Mn1 N1 2_666 2_666 89.93(10)
O1 Mn1 N1 . 2_666 90.07(10)
O1W Mn1 N1 2_666 . 89.66(10)
O1W Mn1 N1 . . 90.34(10)
O1 Mn1 N1 2_666 . 90.07(10)
O1 Mn1 N1 . . 89.93(10)
N1 Mn1 N1 2_666 . 180.0000(10)
C5 O1 Mn1 . . 128.8(2)
Mn1 O1W H11 . . 99(3)
Mn1 O1W H12 . . 125(4)
H11 O1W H12 . . 109(2)
H21 O2W H22 . . 110(2)
C4 N1 C1 . . 116.8(3)
C4 N1 Mn1 . . 120.7(2)
C1 N1 Mn1 . . 121.9(2)
C3 N2 C2 . . 116.2(3)
C3 N3 H31 . . 121(4)
C3 N3 H32 . . 119(4)
H31 N3 H32 . . 119(6)
N1 C1 C2 . . 120.9(4)
N1 C1 H1 . . 119.6
C2 C1 H1 . . 119.6
N2 C2 C1 . . 123.2(3)
N2 C2 H2 . . 118.4
C1 C2 H2 . . 118.4
N2 C3 N3 . . 118.3(4)
N2 C3 C4 . . 120.7(3)
N3 C3 C4 . . 121.0(3)
N1 C4 C3 . . 122.1(3)
N1 C4 H4 . . 118.9
C3 C4 H4 . . 118.9
O2 C5 O1 . . 124.7(3)
O2 C5 C6 . . 118.0(4)
O1 C5 C6 . . 117.4(4)
C5 C6 H6A . . 109.5
C5 C6 H6B . . 109.5
H6A C6 H6B . . 109.5
C5 C6 H6C . . 109.5
H6A C6 H6C . . 109.5
H6B C6 H6C . . 109.5

loop_
_geom_bond_atom_site_label_1
_geom_bond_atom_site_label_2
_geom_bond_site_symmetry_2
_geom_bond_distance
Mn1 O1W 2_666 2.163(3)
Mn1 O1W . 2.163(3)
Mn1 O1 2_666 2.181(2)
Mn1 O1 . 2.181(2)
Mn1 N1 2_666 2.323(3)
Mn1 N1 . 2.323(3)
O1 C5 . 1.260(4)
O2 C5 . 1.232(5)
O1W H11 . 0.840(10)
O1W H12 . 0.841(10)
O2W H21 . 0.838(10)
O2W H22 . 0.838(10)
N1 C4 . 1.321(5)
N1 C1 . 1.348(5)
N2 C3 . 1.335(5)
N2 C2 . 1.336(5)
N3 C3 . 1.344(5)
N3 H31 . 0.879(10)
N3 H32 . 0.878(10)
C1 C2 . 1.366(5)
C1 H1 . 0.9300
C2 H2 . 0.9300
C3 C4 . 1.406(5)
C4 H4 . 0.9300
C5 C6 . 1.516(5)
C6 H6A . 0.9600
C6 H6B . 0.9600
C6 H6C . 0.9600

loop_
_geom_hbond_atom_site_label_D
_geom_hbond_atom_site_label_H
_geom_hbond_atom_site_label_A
_geom_hbond_site_symmetry_A
_geom_hbond_distance_DH
_geom_hbond_distance_HA
_geom_hbond_distance_DA
_geom_hbond_angle_DHA
_geom_hbond_publ_flag
O1w H11 O2 . 0.840(10) 1.89(2) 2.690(4) 160(5) yes
O1w H12 N2 1_545 0.840(10) 2.02(2) 2.837(4) 165(5) yes
O2w H21 O1 1_554 0.840(10) 2.020(10) 2.851(4) 171(4) yes
O2w H22 O2 1_454 0.840(10) 1.90(2) 2.726(5) 167(5) yes
N3 H31 O2w . 0.880(10) 1.980(10) 2.859(5) 178(6) yes

loop_
_geom_torsion_atom_site_label_1
_geom_torsion_atom_site_label_2
_geom_torsion_atom_site_label_3
_geom_torsion_atom_site_label_4
_geom_torsion_site_symmetry_1
_geom_torsion
O1W Mn1 O1 C5 2_666 -175.9(3)
O1W Mn1 O1 C5 . 4.1(3)
N1 Mn1 O1 C5 2_666 93.7(3)
N1 Mn1 O1 C5 . -86.3(3)
O1W Mn1 N1 C4 2_666 -95.9(3)
O1W Mn1 N1 C4 . 84.1(3)
O1 Mn1 N1 C4 2_666 -4.2(3)
O1 Mn1 N1 C4 . 175.8(3)
O1W Mn1 N1 C1 2_666 74.3(3)
O1W Mn1 N1 C1 . -105.7(3)
O1 Mn1 N1 C1 2_666 166.1(3)
O1 Mn1 N1 C1 . -13.9(3)
C4 N1 C1 C2 . 2.6(6)
Mn1 N1 C1 C2 . -168.1(3)
C3 N2 C2 C1 . -1.6(6)
N1 C1 C2 N2 . -0.5(6)
C2 N2 C3 N3 . -178.7(4)
C2 N2 C3 C4 . 1.5(6)
C1 N1 C4 C3 . -2.7(5)
Mn1 N1 C4 C3 . 168.1(3)
N2 C3 C4 N1 . 0.7(6)
N3 C3 C4 N1 . -179.1(4)
Mn1 O1 C5 O2 . -2.8(6)
Mn1 O1 C5 C6 . 178.0(3)
